data_7054836
loop_
_publ_author_name
'Yadav, Manoj Kumar'
'Rajput, Gunjan'
'Prasad, Lal Bahadur'
'Drew, Michael G. B.'
'Singh, Nanhai'

_publ_section_title
;
 Rare intermolecular M&#x22EF;H--C anagostic interactions in homoleptic
 Ni(ii)--Pd(ii) dithiocarbamate complexes
;
_journal_issue 7
_journal_name_full 'New J. Chem.'
_journal_page_first 5493
_journal_paper_doi 10.1039/C5NJ00452G
_journal_volume 39
_journal_year 2015
_chemical_formula_sum 'C32 H32 N2 Ni O2 S4'
_chemical_formula_weight 663.55
_chemical_name_systematic
;
 ?
;
_space_group_IT_number 14
_symmetry_cell_setting monoclinic
_symmetry_space_group_name_Hall '-P 2yn'
_symmetry_space_group_name_H-M 'P 1 21/n 1'
_atom_sites_solution_hydrogens geom
_atom_sites_solution_primary direct
_atom_sites_solution_secondary difmap
_audit_creation_method SHELXL-97
_audit_update_record
;
2015-04-24 deposited with the CCDC.
2015-05-06 downloaded from the CCDC.
;
_cell_angle_alpha 90.00
_cell_angle_beta 103.609(7)
_cell_angle_gamma 90.00
_cell_formula_units_Z 2
_cell_length_a 8.3049(6)
_cell_length_b 21.4036(11)
_cell_length_c 9.1470(7)
_cell_measurement_reflns_used 7133
_cell_measurement_temperature 293(2)
_cell_measurement_theta_max 27.50
_cell_measurement_theta_min 2.98
_cell_volume 1580.27(19)
_computing_cell_refinement
;
CrysAlisPro, Agilent Technologies,
Version 1.171.34.49 (release 20-01-2011 CrysAlis171 .NET)
(compiled Jan 20 2011,15:58:25)
;
_computing_data_collection
;
CrysAlisPro, Agilent Technologies,
Version 1.171.34.49 (release 20-01-2011 CrysAlis171 .NET)
(compiled Jan 20 2011,15:58:25)
;
_computing_data_reduction
;
CrysAlisPro, Agilent Technologies,
Version 1.171.34.49 (release 20-01-2011 CrysAlis171 .NET)
(compiled Jan 20 2011,15:58:25)
;
_computing_molecular_graphics 'PLATON(Spek, 2004)'
_computing_publication_material 'SHELXL-97, PLATON, WINGX (Ferrugia, 2012)'
_computing_structure_refinement 'SHELXL-97 (Sheldrick, 2008)'
_computing_structure_solution 'SHELXS-97 (Sheldrick, 2008)'
_diffrn_ambient_temperature 293(2)
_diffrn_measured_fraction_theta_full 0.957
_diffrn_measured_fraction_theta_max 0.957
_diffrn_measurement_device_type 'Xcalibur, Eos'
_diffrn_measurement_method '\w scans'
_diffrn_radiation_monochromator graphite
_diffrn_radiation_source 'fine-focus sealed tube'
_diffrn_radiation_type MoK\a
_diffrn_radiation_wavelength 0.71073
_diffrn_reflns_av_R_equivalents 0.0429
_diffrn_reflns_av_sigmaI/netI 0.0836
_diffrn_reflns_limit_h_max 10
_diffrn_reflns_limit_h_min -10
_diffrn_reflns_limit_k_max 26
_diffrn_reflns_limit_k_min -27
_diffrn_reflns_limit_l_max 11
_diffrn_reflns_limit_l_min -11
_diffrn_reflns_number 7133
_diffrn_reflns_theta_full 27.50
_diffrn_reflns_theta_max 27.50
_diffrn_reflns_theta_min 2.98
_diffrn_standards_decay_% n/a
_diffrn_standards_interval_count n/a
_diffrn_standards_interval_time n/a
_exptl_absorpt_coefficient_mu 0.910
_exptl_absorpt_correction_T_max 1.00000
_exptl_absorpt_correction_T_min 0.63606
_exptl_absorpt_correction_type empirical
_exptl_absorpt_process_details
;
CrysAlisPro, Agilent Technologies,
Version 1.171.34.49 (release 20-01-2011 CrysAlis171 .NET)
(compiled Jan 20 2011,15:58:25)
Empirical absorption correction using spherical harmonics,
 implemented in SCALE3 ABSPACK scaling algorithm.
;
_exptl_crystal_colour brown-green
_exptl_crystal_density_diffrn 1.394
_exptl_crystal_density_method 'not measured'
_exptl_crystal_description block
_exptl_crystal_F_000 692
_exptl_crystal_size_max 0.39
_exptl_crystal_size_mid 0.27
_exptl_crystal_size_min 0.24
_refine_diff_density_max 0.423
_refine_diff_density_min -0.285
_refine_diff_density_rms 0.064
_refine_ls_extinction_method none
_refine_ls_goodness_of_fit_ref 1.013
_refine_ls_hydrogen_treatment mixed
_refine_ls_matrix_type full
_refine_ls_number_parameters 188
_refine_ls_number_reflns 3467
_refine_ls_number_restraints 0
_refine_ls_restrained_S_all 1.013
_refine_ls_R_factor_all 0.1422
_refine_ls_R_factor_gt 0.0740
_refine_ls_shift/su_max 0.000
_refine_ls_shift/su_mean 0.000
_refine_ls_structure_factor_coef Fsqd
_refine_ls_weighting_details 'calc w=1/[\s^2^(Fo^2^)+(0.0660P)^2^+0.6375P] where P=(Fo^2^+2Fc^2^)/3'
_refine_ls_weighting_scheme calc
_refine_ls_wR_factor_gt 0.1471
_refine_ls_wR_factor_ref 0.1741
_reflns_number_gt 1927
_reflns_number_total 3467
_reflns_threshold_expression >2sigma(I)
_cod_data_source_file c5nj00452g2.cif
_cod_data_source_block C4
_cod_depositor_comments 'Adding full bibliography for 7054833--7054836.cif.'
_cod_original_sg_symbol_H-M P21/n
_cod_database_code 7054836

loop_
_symmetry_equiv_pos_as_xyz
'x, y, z'
'-x+1/2, y+1/2, -z+1/2'
'-x, -y, -z'
'x-1/2, -y-1/2, z-1/2'

loop_
_atom_site_label
_atom_site_type_symbol
_atom_site_fract_x
_atom_site_fract_y
_atom_site_fract_z
_atom_site_U_iso_or_equiv
_atom_site_adp_type
_atom_site_occupancy
_atom_site_symmetry_multiplicity
_atom_site_calc_flag
_atom_site_refinement_flags
S11 S -0.13207(17) 0.00653(6) 0.18042(15) 0.0607(4) Uani 1 1 d .
S13 S 0.15716(16) 0.06805(6) 0.14927(15) 0.0613(4) Uani 1 1 d .
Ni1 Ni 0.0000 0.0000 0.0000 0.0520(3) Uani 1 2 d S
N14 N 0.0166(4) 0.09264(18) 0.3819(4) 0.0529(10) Uani 1 1 d .
C12 C 0.0151(5) 0.0615(2) 0.2594(5) 0.0507(11) Uani 1 1 d .
C21 C -0.1083(6) 0.0818(2) 0.4714(5) 0.0547(12) Uani 1 1 d .
H21A H -0.0522 0.0788 0.5770 0.066 Uiso 1 1 calc R
H21B H -0.1632 0.0423 0.4417 0.066 Uiso 1 1 calc R
C22 C -0.2357(6) 0.1322(2) 0.4524(5) 0.0522(12) Uani 1 1 d .
C23 C -0.2445(6) 0.1711(3) 0.5685(6) 0.0614(14) Uani 1 1 d .
H23 H -0.1657 0.1672 0.6590 0.074 Uiso 1 1 calc R
C24 C -0.3660(6) 0.2157(3) 0.5561(6) 0.0670(15) Uani 1 1 d .
H24 H -0.3702 0.2414 0.6371 0.080 Uiso 1 1 calc R
C25 C -0.4808(6) 0.2216(2) 0.4221(7) 0.0617(14) Uani 1 1 d .
C26 C -0.4732(7) 0.1837(3) 0.3028(6) 0.0715(16) Uani 1 1 d .
H26 H -0.5504 0.1883 0.2115 0.086 Uiso 1 1 calc R
C27 C -0.3529(7) 0.1396(3) 0.3184(6) 0.0662(14) Uani 1 1 d .
H27 H -0.3491 0.1139 0.2373 0.079 Uiso 1 1 calc R
C31 C 0.1403(6) 0.1420(2) 0.4399(6) 0.0592(13) Uani 1 1 d .
H31A H 0.0828 0.1796 0.4581 0.071 Uiso 1 1 calc R
H31B H 0.2004 0.1516 0.3637 0.071 Uiso 1 1 calc R
C32 C 0.2625(6) 0.1237(3) 0.5829(6) 0.0603(14) Uani 1 1 d .
C33 C 0.2594(8) 0.1536(3) 0.7183(7) 0.0831(19) Uani 1 1 d .
H33 H 0.1810 0.1844 0.7208 0.100 Uiso 1 1 calc R
C34 C 0.3729(11) 0.1371(4) 0.8473(8) 0.107(3) Uani 1 1 d .
H34 H 0.3719 0.1572 0.9373 0.128 Uiso 1 1 calc R
C35 C 0.4857(10) 0.0922(5) 0.8449(9) 0.112(3) Uani 1 1 d .
H35 H 0.5610 0.0811 0.9334 0.135 Uiso 1 1 calc R
C36 C 0.4904(7) 0.0624(4) 0.7113(9) 0.096(2) Uani 1 1 d .
H36 H 0.5692 0.0317 0.7100 0.115 Uiso 1 1 calc R
C37 C 0.3789(7) 0.0783(3) 0.5820(6) 0.0676(15) Uani 1 1 d .
H37 H 0.3817 0.0583 0.4924 0.081 Uiso 1 1 calc R
C281 C -0.6357(10) 0.3010(3) 0.5179(9) 0.124(3) Uani 1 1 d .
H281 H -0.5461 0.3304 0.5424 0.186 Uiso 1 1 calc R
H282 H -0.6381 0.2763 0.6051 0.186 Uiso 1 1 calc R
H283 H -0.7385 0.3231 0.4858 0.186 Uiso 1 1 calc R
O28 O -0.6121(5) 0.2607(2) 0.3987(5) 0.0910(13) Uani 1 1 d .

loop_
_atom_site_aniso_label
_atom_site_aniso_U_11
_atom_site_aniso_U_22
_atom_site_aniso_U_33
_atom_site_aniso_U_23
_atom_site_aniso_U_13
_atom_site_aniso_U_12
S11 0.0609(8) 0.0636(8) 0.0598(8) -0.0102(7) 0.0186(6) -0.0203(7)
S13 0.0565(8) 0.0674(9) 0.0645(8) -0.0161(7) 0.0230(6) -0.0163(7)
Ni1 0.0530(5) 0.0508(5) 0.0527(6) -0.0058(4) 0.0133(4) -0.0068(4)
N14 0.050(2) 0.057(2) 0.051(2) -0.006(2) 0.0120(19) -0.014(2)
C12 0.053(3) 0.046(3) 0.052(3) 0.003(2) 0.010(2) -0.004(2)
C21 0.058(3) 0.062(3) 0.046(3) -0.005(2) 0.017(2) -0.010(3)
C22 0.045(3) 0.067(3) 0.045(3) -0.002(3) 0.012(2) -0.013(3)
C23 0.049(3) 0.079(4) 0.053(3) -0.018(3) 0.004(2) -0.005(3)
C24 0.054(3) 0.083(4) 0.061(4) -0.022(3) 0.006(3) -0.009(3)
C25 0.043(3) 0.064(3) 0.080(4) 0.003(3) 0.020(3) 0.002(3)
C26 0.062(3) 0.104(5) 0.045(3) -0.001(3) 0.007(3) 0.002(3)
C27 0.067(3) 0.085(4) 0.048(3) -0.009(3) 0.017(3) 0.000(3)
C31 0.065(3) 0.049(3) 0.070(4) -0.007(3) 0.029(3) -0.015(3)
C32 0.055(3) 0.069(3) 0.057(3) -0.004(3) 0.012(3) -0.024(3)
C33 0.076(4) 0.100(5) 0.074(4) -0.031(4) 0.021(3) -0.025(4)
C34 0.110(6) 0.145(7) 0.059(4) -0.026(5) 0.008(4) -0.054(6)
C35 0.084(5) 0.153(8) 0.085(6) 0.020(6) -0.009(4) -0.046(5)
C36 0.063(4) 0.114(6) 0.105(6) 0.023(5) 0.008(4) -0.012(4)
C37 0.055(3) 0.077(4) 0.073(4) -0.005(3) 0.021(3) -0.006(3)
C281 0.129(6) 0.094(5) 0.136(7) -0.039(5) 0.004(6) 0.024(5)
O28 0.093(3) 0.087(3) 0.086(3) 0.000(3) 0.007(2) 0.005(3)

loop_
_atom_type_symbol
_atom_type_description
_atom_type_scat_dispersion_real
_atom_type_scat_dispersion_imag
_atom_type_scat_source
C C 0.0033 0.0016 'International Tables Vol C Tables 4.2.6.8 and 6.1.1.4'
H H 0.0000 0.0000 'International Tables Vol C Tables 4.2.6.8 and 6.1.1.4'
O O 0.0106 0.0060 'International Tables Vol C Tables 4.2.6.8 and 6.1.1.4'
S S 0.1246 0.1234 'International Tables Vol C Tables 4.2.6.8 and 6.1.1.4'
Ni Ni 0.3393 1.1124 'International Tables Vol C Tables 4.2.6.8 and 6.1.1.4'
N N 0.0061 0.0033 'International Tables Vol C Tables 4.2.6.8 and 6.1.1.4'

loop_
_geom_angle_atom_site_label_1
_geom_angle_atom_site_label_2
_geom_angle_atom_site_label_3
_geom_angle
_geom_angle_site_symmetry_1
_geom_angle_site_symmetry_3
C12 S11 Ni1 85.87(16) . .
C12 S13 Ni1 85.51(16) . .
S11 Ni1 S11 180.00(5) 3 .
S11 Ni1 S13 79.60(4) 3 3
S11 Ni1 S13 100.40(4) . 3
S11 Ni1 S13 100.40(4) 3 .
S11 Ni1 S13 79.60(4) . .
S13 Ni1 S13 180.00(8) 3 .
C12 N14 C21 122.0(4) . .
C12 N14 C31 122.5(4) . .
C21 N14 C31 115.5(4) . .
N14 C12 S13 126.3(3) . .
N14 C12 S11 124.8(3) . .
S13 C12 S11 108.9(3) . .
N14 C21 C22 113.1(4) . .
N14 C21 H21A 109.0 . .
C22 C21 H21A 109.0 . .
N14 C21 H21B 109.0 . .
C22 C21 H21B 109.0 . .
H21A C21 H21B 107.8 . .
C23 C22 C27 117.7(5) . .
C23 C22 C21 121.1(4) . .
C27 C22 C21 121.2(5) . .
C22 C23 C24 122.1(5) . .
C22 C23 H23 118.9 . .
C24 C23 H23 118.9 . .
C23 C24 C25 118.7(5) . .
C23 C24 H24 120.7 . .
C25 C24 H24 120.7 . .
O28 C25 C26 115.2(5) . .
O28 C25 C24 124.4(5) . .
C26 C25 C24 120.3(5) . .
C27 C26 C25 119.8(5) . .
C27 C26 H26 120.1 . .
C25 C26 H26 120.1 . .
C26 C27 C22 121.3(5) . .
C26 C27 H27 119.3 . .
C22 C27 H27 119.3 . .
N14 C31 C32 113.2(4) . .
N14 C31 H31A 108.9 . .
C32 C31 H31A 108.9 . .
N14 C31 H31B 108.9 . .
C32 C31 H31B 108.9 . .
H31A C31 H31B 107.7 . .
C37 C32 C33 119.3(5) . .
C37 C32 C31 120.7(5) . .
C33 C32 C31 120.1(5) . .
C34 C33 C32 119.4(7) . .
C34 C33 H33 120.3 . .
C32 C33 H33 120.3 . .
C35 C34 C33 120.6(7) . .
C35 C34 H34 119.7 . .
C33 C34 H34 119.7 . .
C34 C35 C36 120.4(7) . .
C34 C35 H35 119.8 . .
C36 C35 H35 119.8 . .
C37 C36 C35 119.7(7) . .
C37 C36 H36 120.2 . .
C35 C36 H36 120.2 . .
C36 C37 C32 120.5(6) . .
C36 C37 H37 119.7 . .
C32 C37 H37 119.7 . .
O28 C281 H281 109.5 . .
O28 C281 H282 109.5 . .
H281 C281 H282 109.5 . .
O28 C281 H283 109.5 . .
H281 C281 H283 109.5 . .
H282 C281 H283 109.5 . .
C25 O28 C281 120.0(5) . .

loop_
_geom_bond_atom_site_label_1
_geom_bond_atom_site_label_2
_geom_bond_distance
_geom_bond_site_symmetry_2
S11 C12 1.728(5) .
S11 Ni1 2.1904(12) .
S13 C12 1.727(4) .
S13 Ni1 2.2024(13) .
Ni1 S11 2.1904(12) 3
Ni1 S13 2.2024(13) 3
N14 C12 1.301(5) .
N14 C21 1.483(5) .
N14 C31 1.482(6) .
C21 C22 1.492(6) .
C21 H21A 0.9700 .
C21 H21B 0.9700 .
C22 C23 1.364(6) .
C22 C27 1.384(7) .
C23 C24 1.375(7) .
C23 H23 0.9300 .
C24 C25 1.370(7) .
C24 H24 0.9300 .
C25 O28 1.351(6) .
C25 C26 1.373(7) .
C26 C27 1.358(7) .
C26 H26 0.9300 .
C27 H27 0.9300 .
C31 C32 1.506(7) .
C31 H31A 0.9700 .
C31 H31B 0.9700 .
C32 C37 1.372(7) .
C32 C33 1.399(7) .
C33 C34 1.372(9) .
C33 H33 0.9300 .
C34 C35 1.346(10) .
C34 H34 0.9300 .
C35 C36 1.387(10) .
C35 H35 0.9300 .
C36 C37 1.363(8) .
C36 H36 0.9300 .
C37 H37 0.9300 .
C281 O28 1.439(7) .
C281 H281 0.9600 .
C281 H282 0.9600 .
C281 H283 0.9600 .
